data_1509636
loop_
_publ_author_name
'Paccard, L.'
'Paccard, D.'
'Tedenac, J.C.'
'Brun, G.'

_publ_section_title
;
 A new phase in the Ti - Ag - Te system: crystal structure of TI2 Ag16
 Te11
;
_journal_name_full 'Journal of Alloys Compd.'
_journal_page_first 337
_journal_page_last 342
_journal_paper_doi 10.1016/0925-8388(92)90508-7
_journal_volume 184
_journal_year 1992
_chemical_formula_sum 'Ag16 Te11 Tl2'
_chemical_name_systematic 'Ag16 Tl2 Te11'
_space_group_IT_number 167
_symmetry_space_group_name_Hall '-R 3 2"c'
_symmetry_space_group_name_H-M 'R -3 c :H'
_cell_angle_alpha 90
_cell_angle_beta 90
_cell_angle_gamma 120
_cell_formula_units_Z 6
_cell_length_a 11.442
_cell_length_b 11.442
_cell_length_c 4.1971
_cell_volume 475.865
_citation_journal_id_ASTM JALCEU
_cod_data_source_file silver1-2_655.cif
_cod_data_source_block Ag16Te11Tl2
_cod_original_cell_volume 475.8651
_cod_database_code 1509636

loop_
_symmetry_equiv_pos_as_xyz
x,y,z
-y,x-y,z
-x+y,-x,z
y,x,-z+1/2
-x,-x+y,-z+1/2
x-y,-y,-z+1/2
-x,-y,-z
y,-x+y,-z
x-y,x,-z
-y,-x,z-1/2
x,x-y,z-1/2
-x+y,y,z-1/2
x+2/3,y+1/3,z+1/3
-y+2/3,x-y+1/3,z+1/3
-x+y+2/3,-x+1/3,z+1/3
y+2/3,x+1/3,-z+5/6
-x+2/3,-x+y+1/3,-z+5/6
x-y+2/3,-y+1/3,-z+5/6
-x+2/3,-y+1/3,-z+1/3
y+2/3,-x+y+1/3,-z+1/3
x-y+2/3,x+1/3,-z+1/3
-y+2/3,-x+1/3,z-1/6
x+2/3,x-y+1/3,z-1/6
-x+y+2/3,y+1/3,z-1/6
x+1/3,y+2/3,z+2/3
-y+1/3,x-y+2/3,z+2/3
-x+y+1/3,-x+2/3,z+2/3
y+1/3,x+2/3,-z+7/6
-x+1/3,-x+y+2/3,-z+7/6
x-y+1/3,-y+2/3,-z+7/6
-x+1/3,-y+2/3,-z+2/3
y+1/3,-x+y+2/3,-z+2/3
x-y+1/3,x+2/3,-z+2/3
-y+1/3,-x+2/3,z+1/6
x+1/3,x-y+2/3,z+1/6
-x+y+1/3,y+2/3,z+1/6

loop_
_atom_site_label
_atom_site_type_symbol
_atom_site_fract_x
_atom_site_fract_y
_atom_site_fract_z
_atom_site_occupancy
_atom_site_U_iso_or_equiv
Ag4 Ag 0.1958 0.3935 0.1935 0.65 0.0
Ag3 Ag 0.4011 0.0962 0.1934 0.88 0.0
Te1 Te 0.4392 0.3632 0.1939 1 0.0
Ag1 Ag 0 0 0.1137 0.84 0.0
Te2 Te 0 0 0.0477 1 0.0
Ag5 Ag 0.56 0.495 0.2554 0.46 0.0
Tl1 Tl 0 0 0.1959 1 0.0
Ag2 Ag 0.732 0 0.25 0.81 0.0
Te3 Te 0.2275 0 0.25 1 0.0
